data_7123816
loop_
_publ_author_name
'Scherer, W.'
'Sirsch, P.'
'Grosche, M.'
'Spiegler, M.'
'Mason, S. A.'
'Gardiner, M.G.'

_publ_section_title
;
 Agostic Deformations based on Electron Delocalization in the
 Alkyllithium-complex [{2-(Me3Si)2CLiC5H4N}2]
;
_journal_name_full 'Chemical Communications'
_journal_page_first 2072
_journal_page_last 2073
_journal_paper_doi 10.1039/B105452J
_journal_volume 20
_journal_year 2001
_chemical_compound_source 'see text'
_chemical_formula_moiety 'C24 H44 Li2 N2 Si4'
_chemical_formula_sum 'C24 H44 Li2 N2 Si4'
_chemical_formula_weight 486.85
_space_group_IT_number 14
_space_group_name_Hall '-P 2yn'
_space_group_name_H-M_alt 'P 1 21/n 1'
_symmetry_cell_setting monoclinic
_symmetry_space_group_name_Hall '-P 2yn'
_symmetry_space_group_name_H-M 'P 1 21/n 1'
_atom_sites_solution_hydrogens difmap
_atom_sites_solution_primary direct
_atom_sites_solution_secondary difmap
_cell_angle_alpha 90
_cell_angle_beta 93.5114(19)
_cell_angle_gamma 90
_cell_formula_units_Z 2
_cell_length_a 11.6982(5)
_cell_length_b 9.8218(5)
_cell_length_c 12.6895(6)
_cell_measurement_reflns_used 4077
_cell_measurement_temperature 20(1)
_cell_measurement_theta_max 33.78
_cell_measurement_theta_min 3.08
_cell_volume 1455.25(12)
_computing_cell_refinement 'RAFD19 (ILL)'
_computing_data_collection 'MAD, HKLGEN (ILL)'
_computing_data_reduction 'RETREAT (ILL)'
_computing_molecular_graphics 'PLATON (Spek, 1990)'
_computing_publication_material 'PLATON (Spek, 1990)'
_computing_structure_refinement 'SHELXL-97 (Sheldrick, 1997)'
_computing_structure_solution 'SIR-92 (C. Giacovazzo, 1992)'
_diffrn_ambient_temperature 20(1)
_diffrn_measured_fraction_theta_full 0.83
_diffrn_measured_fraction_theta_max 0.83
_diffrn_measurement_device 'four-circle diffractometer'
_diffrn_measurement_device_details
;
thermal neutron four-circle diffractometer D19 at the ILL (Grenoble, France)
;
_diffrn_measurement_method 'profile data from \w scans'
_diffrn_radiation_monochromator 'Cu 220'
_diffrn_radiation_type neutron
_diffrn_radiation_wavelength 0.95070
_diffrn_reflns_av_R_equivalents 0.0407
_diffrn_reflns_av_sigmaI/netI 0.0429
_diffrn_reflns_limit_h_max 13
_diffrn_reflns_limit_h_min -13
_diffrn_reflns_limit_k_max 11
_diffrn_reflns_limit_k_min -5
_diffrn_reflns_limit_l_max 14
_diffrn_reflns_limit_l_min -5
_diffrn_reflns_number 4077
_diffrn_reflns_reduction_process
;
?
;
_diffrn_reflns_theta_full 33.78
_diffrn_reflns_theta_max 33.78
_diffrn_reflns_theta_min 3.08
_diffrn_standards_decay_% 0
_diffrn_standards_interval_count 200
_diffrn_standards_number 3
_exptl_absorpt_coefficient_mu 0.231
_exptl_absorpt_correction_T_max 0.694
_exptl_absorpt_correction_T_min 0.422
_exptl_absorpt_correction_type none
_exptl_crystal_colour yellow
_exptl_crystal_density_diffrn 1.111
_exptl_crystal_density_method 'Not Measured'
_exptl_crystal_description plate
_exptl_crystal_F_000 528
_exptl_crystal_size_max 4.5
_exptl_crystal_size_mid 2.2
_exptl_crystal_size_min 1.7
_refine_diff_density_max 0.403
_refine_diff_density_min -0.377
_refine_diff_density_rms 0.096
_refine_ls_abs_structure_details none
_refine_ls_extinction_coef 0.0203(7)
_refine_ls_extinction_expression FC^*^=KFC[1+0.001XFC^2^\L^3^/SIN(2\Q)]^-1/4^
_refine_ls_extinction_method shelxl
_refine_ls_goodness_of_fit_ref 1.098
_refine_ls_hydrogen_treatment refall
_refine_ls_matrix_type full
_refine_ls_number_parameters 344
_refine_ls_number_reflns 2161
_refine_ls_number_restraints 0
_refine_ls_restrained_S_all 1.098
_refine_ls_R_factor_all 0.0425
_refine_ls_R_factor_gt 0.0311
_refine_ls_shift/su_max 0.000
_refine_ls_shift/su_mean 0.000
_refine_ls_structure_factor_coef Fsqd
_refine_ls_weighting_details 'w=1/[\s^2^(Fo^2^)+(0.0314P)^2^+1.3674P] where P=(Fo^2^+2Fc^2^)/3'
_refine_ls_weighting_scheme calc
_refine_ls_wR_factor_gt 0.0652
_refine_ls_wR_factor_ref 0.0687
_reflns_number_gt 1844
_reflns_number_total 2161
_reflns_threshold_expression I>2\s(I)
_cod_data_source_file 1000003.cif
_cod_data_source_block PCOD1000003
_cod_depositor_comments
;
The following automatic conversions were performed:

data item '_symmetry_cell_setting' value 'Monoclinic' was changed to
'monoclinic' in accordance with the built-in table derived from the
CIF Core dictionary named 'cif_core.dic' version 2.4.5 last updated
on 2014-11-21.

Automatic conversion script
Id: cif_fix_values 6909 2019-04-08 15:41:33Z antanas 
;
_cod_original_sg_symbol_H-M 'P 21/n'
_cod_database_code 7123816

loop_
_symmetry_equiv_pos_as_xyz
x,y,z
1/2-x,1/2+y,1/2-z
-x,-y,-z
1/2+x,1/2-y,1/2+z

loop_
_atom_site_aniso_label
_atom_site_aniso_U_11
_atom_site_aniso_U_22
_atom_site_aniso_U_33
_atom_site_aniso_U_23
_atom_site_aniso_U_13
_atom_site_aniso_U_12
Si1 0.0074(9) 0.0038(9) 0.0036(9) 0.0017(7) 0.0012(7) -0.0015(7)
Si2 0.0071(9) 0.0036(9) 0.0054(9) 0.0005(7) -0.0004(7) -0.0015(7)
N 0.0070(4) 0.0038(4) 0.0079(4) -0.0004(3) -0.0001(3) 0.0004(3)
C1 0.0065(5) 0.0040(6) 0.0052(6) 0.0006(4) -0.0002(4) 0.0010(4)
C2 0.0085(6) 0.0134(8) 0.0076(8) 0.0024(6) 0.0026(5) 0.0001(6)
C3 0.0140(8) 0.0096(8) 0.0062(7) -0.0004(5) -0.0013(5) -0.0031(6)
C4 0.0124(7) 0.0063(7) 0.0106(8) 0.0016(5) -0.0008(5) 0.0015(6)
C5 0.0130(7) 0.0121(7) 0.0052(6) 0.0004(6) -0.0015(5) -0.0015(7)
C6 0.0093(7) 0.0058(6) 0.0109(7) -0.0008(6) 0.0021(5) -0.0025(5)
C7 0.0093(6) 0.0082(7) 0.0122(7) -0.0026(6) 0.0028(6) 0.0025(5)
C11 0.0059(6) 0.0033(6) 0.0047(6) -0.0001(5) 0.0002(4) 0.0004(5)
C12 0.0052(6) 0.0044(7) 0.0106(6) 0.0007(5) -0.0003(4) -0.0001(5)
C13 0.0078(7) 0.0057(6) 0.0109(6) 0.0001(5) -0.0005(5) 0.0015(5)
C14 0.0073(6) 0.0050(7) 0.0106(6) 0.0003(5) 0.0012(5) 0.0008(5)
C15 0.0071(6) 0.0039(7) 0.0082(6) 0.0007(5) 0.0005(4) 0.0005(5)
Li 0.010(2) 0.011(2) 0.013(2) -0.0017(19) 0.0009(17) -0.0005(18)
H2A 0.0353(16) 0.065(2) 0.0118(16) 0.0082(14) 0.0054(11) -0.0014(15)
H2B 0.0248(14) 0.0324(17) 0.0396(17) -0.0057(14) 0.0011(13) -0.0102(14)
H2C 0.0317(16) 0.0257(17) 0.0482(19) 0.0025(14) 0.0128(13) 0.0103(14)
H3A 0.0478(18) 0.0362(17) 0.0138(16) 0.0051(13) -0.0023(12) -0.0087(14)
H3B 0.0381(16) 0.0179(16) 0.0323(16) -0.0035(12) -0.0012(12) 0.0042(13)
H3C 0.0213(17) 0.0388(18) 0.0353(17) -0.0011(14) 0.0005(13) -0.0071(13)
H4A 0.0465(18) 0.0321(16) 0.0198(18) 0.0067(13) -0.0010(12) 0.0071(14)
H4B 0.0235(16) 0.0331(17) 0.0380(17) 0.0028(13) 0.0085(13) 0.0056(12)
H4C 0.0361(16) 0.0150(14) 0.0414(17) -0.0031(13) -0.0066(13) -0.0066(13)
H5A 0.055(2) 0.0270(18) 0.0219(16) -0.0096(14) -0.0050(14) -0.0010(14)
H5B 0.0421(18) 0.051(2) 0.0279(16) 0.0169(16) -0.0021(14) -0.0234(17)
H5C 0.0379(19) 0.059(2) 0.0247(16) 0.0015(15) -0.0026(13) 0.0249(18)
H6A 0.0401(17) 0.0229(16) 0.0336(16) -0.0121(15) 0.0052(13) -0.0097(13)
H6B 0.0204(15) 0.0273(15) 0.052(2) 0.0046(14) 0.0112(13) 0.0057(13)
H6C 0.0379(16) 0.0341(16) 0.0231(17) 0.0136(14) -0.0006(12) -0.0047(13)
H7A 0.0346(16) 0.0231(16) 0.0485(19) -0.0194(15) 0.0009(14) -0.0007(13)
H7B 0.0379(16) 0.0404(18) 0.0264(17) 0.0023(14) -0.0043(14) 0.0174(14)
H7C 0.0291(15) 0.0306(16) 0.0403(18) 0.0020(14) 0.0192(15) 0.0003(14)
H12 0.0196(12) 0.0104(14) 0.0348(15) -0.0041(11) -0.0014(11) -0.0033(11)
H13 0.0160(15) 0.0232(14) 0.0370(16) -0.0031(12) -0.0051(12) 0.0016(11)
H14 0.0218(13) 0.0119(14) 0.0353(15) 0.0007(11) 0.0010(11) 0.0062(12)
H15 0.0226(13) 0.0122(14) 0.0317(15) -0.0053(11) -0.0005(11) -0.0025(12)

loop_
_atom_site_label
_atom_site_type_symbol
_atom_site_thermal_displace_type
_atom_site_fract_x
_atom_site_fract_y
_atom_site_fract_z
_atom_site_occupancy
_atom_site_U_iso_or_equiv
Si1 Si Uani 0.35926(15) 0.36443(19) 0.14273(14) 1.000 0.0049(5)
Si2 Si Uani 0.30227(15) 0.26266(19) -0.08745(14) 1.000 0.0054(5)
N N Uani 0.32122(7) 0.65396(9) 0.01344(6) 1.000 0.0063(2)
C1 C Uani 0.34450(10) 0.40827(12) 0.00011(9) 1.000 0.0053(3)
C2 C Uani 0.21661(11) 0.35694(14) 0.20372(10) 1.000 0.0097(4)
C3 C Uani 0.44635(11) 0.49360(14) 0.22454(10) 1.000 0.0100(4)
C4 C Uani 0.43409(11) 0.19746(13) 0.17012(11) 1.000 0.0098(4)
C5 C Uani 0.25123(11) 0.31810(14) -0.22433(10) 1.000 0.0102(4)
C6 C Uani 0.18755(10) 0.14406(13) -0.04250(10) 1.000 0.0086(4)
C7 C Uani 0.43153(11) 0.15108(14) -0.10778(11) 1.000 0.0098(4)
C11 C Uani 0.27203(10) 0.53179(12) -0.01337(9) 1.000 0.0046(3)
C12 C Uani 0.15487(10) 0.53024(13) -0.04835(9) 1.000 0.0068(4)
C13 C Uani 0.09083(10) 0.64931(13) -0.05307(9) 1.000 0.0082(4)
C14 C Uani 0.14303(10) 0.77224(13) -0.02320(10) 1.000 0.0076(4)
C15 C Uani 0.25822(10) 0.76880(13) 0.00838(9) 1.000 0.0064(4)
Li Li Uani 0.5193(4) 0.3925(5) -0.0535(3) 1.000 0.0113(12)
H2A H Uani 0.2276(3) 0.3342(4) 0.2874(2) 1.000 0.0372(10)
H2B H Uani 0.1634(2) 0.2774(3) 0.1672(3) 1.000 0.0323(9)
H2C H Uani 0.1707(3) 0.4535(3) 0.1949(3) 1.000 0.0348(10)
H3A H Uani 0.4487(3) 0.4632(3) 0.3080(2) 1.000 0.0328(10)
H3B H Uani 0.4100(3) 0.5952(3) 0.2209(2) 1.000 0.0296(9)
H3C H Uani 0.5358(3) 0.4982(3) 0.2035(2) 1.000 0.0319(10)
H4A H Uani 0.4422(3) 0.1814(3) 0.2550(2) 1.000 0.0329(10)
H4B H Uani 0.5206(2) 0.1970(3) 0.1419(2) 1.000 0.0313(10)
H4C H Uani 0.3882(3) 0.1100(3) 0.1355(3) 1.000 0.0312(9)
H5A H Uani 0.2399(3) 0.2290(3) -0.2748(2) 1.000 0.0349(10)
H5B H Uani 0.3128(3) 0.3820(4) -0.2606(3) 1.000 0.0405(10)
H5C H Uani 0.1712(3) 0.3722(4) -0.2273(2) 1.000 0.0407(11)
H6A H Uani 0.1735(3) 0.0620(3) -0.0997(3) 1.000 0.0321(9)
H6B H Uani 0.1060(3) 0.1966(3) -0.0371(3) 1.000 0.0329(10)
H6C H Uani 0.2096(3) 0.0981(3) 0.0346(2) 1.000 0.0318(9)
H7A H Uani 0.4026(3) 0.0606(3) -0.1513(3) 1.000 0.0355(10)
H7B H Uani 0.4757(3) 0.1167(3) -0.0348(3) 1.000 0.0352(10)
H7C H Uani 0.4945(3) 0.1978(3) -0.1559(3) 1.000 0.0326(9)
H12 H Uani 0.1137(2) 0.4341(3) -0.0687(2) 1.000 0.0217(8)
H13 H Uani 0.0010(2) 0.6457(3) -0.0800(2) 1.000 0.0257(9)
H14 H Uani 0.0962(2) 0.8680(3) -0.0260(2) 1.000 0.0230(8)
H15 H Uani 0.3042(2) 0.8619(3) 0.0302(2) 1.000 0.0223(8)

loop_
_atom_type_symbol
_atom_type_description
_atom_type_scat_length_neutron
_atom_type_scat_source
Si Si 4.1491 'Sears, V. F. (1992) Neutron News 3, 26-37.'
N N 9.36 'Sears, V. F. (1992) Neutron News 3, 26-37.'
Li Li -1.90 'Sears, V. F. (1992) Neutron News 3, 26-37.'
H H -3.7390 'Sears, V. F. (1992) Neutron News 3, 26-37.'
C C 6.6460 'Sears, V. F. (1992) Neutron News 3, 26-37.'

loop_
_geom_angle_atom_site_label_1
_geom_angle_atom_site_label_2
_geom_angle_atom_site_label_3
_geom_angle
_geom_angle_site_symmetry_1
_geom_angle_site_symmetry_2
_geom_angle_site_symmetry_3
_geom_angle_publ_flag
C1 Si1 C2 112.18(10) . . . yes
C1 Si1 C3 113.14(11) . . . yes
C1 Si1 C4 113.35(11) . . . yes
C2 Si1 C3 105.13(10) . . . yes
C2 Si1 C4 107.70(11) . . . yes
C3 Si1 C4 104.70(10) . . . yes
C1 Si2 C5 112.74(11) . . . yes
C1 Si2 C6 117.45(11) . . . yes
C1 Si2 C7 109.92(10) . . . yes
C1 Si2 Li 50.50(10) . . . yes
C5 Si2 C6 105.40(10) . . . yes
C5 Si2 C7 104.59(10) . . . yes
C5 Si2 Li 103.85(12) . . . yes
C6 Si2 C7 105.74(11) . . . yes
C6 Si2 Li 150.68(13) . . . yes
C7 Si2 Li 64.48(12) . . . yes
C11 N C15 120.22(9) . . . yes
C11 N Li 103.91(16) . . 3_665 yes
C15 N Li 135.87(16) . . 3_665 yes
Si1 C1 Si2 114.16(10) . . . yes
Si1 C1 C11 108.67(10) . . . yes
Si1 C1 Li 104.61(13) . . . yes
Si2 C1 C11 115.53(10) . . . yes
Si2 C1 Li 88.80(14) . . . yes
C11 C1 Li 123.87(15) . . . yes
N C11 C1 117.44(10) . . . yes
N C11 C12 118.25(10) . . . yes
C1 C11 C12 124.27(11) . . . no
C11 C12 C13 120.96(11) . . . no
C12 C13 C14 119.43(11) . . . no
C13 C14 C15 117.40(11) . . . no
N C15 C14 123.72(11) . . . yes
H2A C2 H2C 107.9(3) . . . no
H2B C2 H2C 108.4(3) . . . no
Si1 C2 H2C 111.5(2) . . . no
Si1 C2 H2A 110.8(2) . . . no
Si1 C2 H2B 110.62(19) . . . no
H2A C2 H2B 107.5(3) . . . no
Si1 C3 H3A 109.07(19) . . . no
H3B C3 H3C 109.2(3) . . . no
Si1 C3 H3C 112.52(18) . . . no
H3A C3 H3B 106.1(2) . . . no
Si1 C3 H3B 113.3(2) . . . no
H3A C3 H3C 106.1(3) . . . no
Si1 C4 H4B 111.87(18) . . . no
Si1 C4 H4C 113.6(2) . . . no
Si1 C4 H4A 108.72(19) . . . no
H4A C4 H4B 107.3(3) . . . no
H4A C4 H4C 107.2(3) . . . no
H4B C4 H4C 107.9(3) . . . no
Si2 C5 H5B 112.3(2) . . . no
Si2 C5 H5C 113.68(17) . . . no
H5A C5 H5B 106.1(3) . . . no
Si2 C5 H5A 109.32(18) . . . no
H5A C5 H5C 107.6(3) . . . no
H5B C5 H5C 107.5(3) . . . no
Si2 C6 H6A 109.6(2) . . . no
H6A C6 H6C 107.9(3) . . . no
H6B C6 H6C 107.4(3) . . . no
H6A C6 H6B 107.1(3) . . . no
Si2 C6 H6B 111.5(2) . . . no
Si2 C6 H6C 113.0(2) . . . no
Si2 C7 H7A 108.3(2) . . . no
H7B C7 H7C 107.9(3) . . . no
Si2 C7 H7C 113.9(2) . . . no
H7A C7 H7B 107.2(3) . . . no
Si2 C7 H7B 113.9(2) . . . no
H7A C7 H7C 105.1(3) . . . no
C11 C12 H12 119.47(17) . . . no
C13 C12 H12 119.53(17) . . . no
C12 C13 H13 119.71(19) . . . no
C14 C13 H13 120.87(19) . . . no
C13 C14 H14 121.88(17) . . . no
C15 C14 H14 120.70(18) . . . no
N C15 H15 115.54(17) . . . no
C14 C15 H15 120.74(18) . . . no
N Li C1 145.6(2) 3_665 . . yes
Si2 Li N 139.6(2) . . 3_665 yes
Si2 Li C1 40.70(9) . . . yes

loop_
_geom_bond_atom_site_label_1
_geom_bond_atom_site_label_2
_geom_bond_distance
_geom_bond_site_symmetry_1
_geom_bond_site_symmetry_2
_geom_bond_publ_flag
Si1 C1 1.858(2) . . yes
Si1 C2 1.883(2) . . yes
Si1 C3 1.896(2) . . yes
Si1 C4 1.881(2) . . yes
Si2 C1 1.859(2) . . yes
Si2 C5 1.882(2) . . yes
Si2 C6 1.891(2) . . yes
Si2 C7 1.898(2) . . yes
Si2 Li 2.850(5) . . yes
N C11 1.3648(15) . . yes
N C15 1.3467(15) . . yes
N Li 1.957(5) . 3_665 yes
C1 C11 1.4839(17) . . no
C1 Li 2.200(5) . . yes
C11 C12 1.4146(17) . . no
C12 C13 1.3882(18) . . no
C13 C14 1.3950(18) . . no
C14 C15 1.3825(17) . . no
C2 H2A 1.085(3) . . no
C2 H2B 1.085(3) . . no
C2 H2C 1.092(3) . . no
C3 H3A 1.099(3) . . no
C3 H3B 1.085(3) . . no
C3 H3C 1.097(4) . . no
C4 H4A 1.087(3) . . no
C4 H4B 1.094(3) . . no
C4 H4C 1.091(3) . . no
C5 H5A 1.088(3) . . no
C5 H5B 1.079(4) . . no
C5 H5C 1.075(4) . . no
C6 H6A 1.090(4) . . no
C6 H6B 1.090(4) . . no
C6 H6C 1.094(3) . . no
C7 H7A 1.089(4) . . no
C7 H7B 1.086(4) . . no
C7 H7C 1.087(4) . . no
C12 H12 1.084(3) . . no
C13 H13 1.086(3) . . no
C14 H14 1.088(3) . . no
C15 H15 1.088(3) . . no

loop_
_geom_contact_atom_site_label_1
_geom_contact_atom_site_label_2
_geom_contact_distance
_geom_contact_site_symmetry_1
_geom_contact_site_symmetry_2
_geom_contact_publ_flag
Si1 Li 3.033(5) . 3_665 no
Si2 Li 4.309(5) . 3_665 no
Si1 H6C 3.391(4) . . no
Si2 H4C 3.304(4) . . no
Si2 H12 2.797(3) . . no
Si2 H3C 3.408(4) . 3_665 no
N C3 3.3643(15) . . no
N H3B 2.830(3) . . no
C3 N 3.3643(15) . . no
C3 Li 2.496(4) . 3_665 no
C4 C7 3.554(2) . . no
C5 C12 3.3026(18) . . no
C5 C14 3.5330(18) . 2_544 no
C7 C4 3.554(2) . . no
C12 C5 3.3026(18) . . no
C14 C5 3.5330(18) . 2_554 no
C2 H13 2.908(3) . 3_565 no
C3 H5B 3.079(4) . 3_665 no
C4 H5C 3.068(4) . 4_555 no
C4 H7B 2.790(4) . . no
C5 H12 2.859(3) . . no
C5 H3C 3.074(4) . 3_665 no
C6 H2B 2.995(4) . . no
C6 H12 2.989(3) . . no
C6 H14 2.927(3) . 1_545 no
C11 H2C 3.060(4) . . no
C12 H5C 2.767(3) . . no
C12 H13 3.054(3) . 3_565 no
C13 H12 3.039(3) . 3_565 no
C13 H6B 3.037(4) . 3_565 no
C14 H6A 3.035(3) . 1_565 no
C14 H5A 3.009(3) . 2_554 no
C14 H5B 3.021(4) . 2_554 no
C14 H6B 3.072(4) . 3_565 no
C15 H2A 2.665(3) . 2_555 no
C15 H5A 2.991(3) . 2_554 no
Li Si2 4.309(5) . 3_665 no
Li C3 2.496(4) . 3_665 no
Li Si1 3.033(5) . 3_665 no
Li Li 2.565(7) . 3_665 no
Li H3C 3.417(5) . . no
Li H4B 3.135(5) . . no
Li H3B 2.329(5) . 3_665 no
Li H3C 2.245(5) . 3_665 no
H2A C15 2.665(3) . 2_545 no
H2A H15 2.382(4) . 2_545 no
H2B C6 2.995(4) . . no
H2B H6C 2.517(4) . . no
H2B H3B 2.471(4) . 2_545 no
H2B H13 2.288(4) . 3_565 no
H2C C11 3.060(4) . . no
H2C H13 2.598(4) . 3_565 no
H3B N 2.830(3) . . no
H3B H2B 2.471(4) . 2_555 no
H3B Li 2.329(5) . 3_665 no
H3B H7C 2.485(4) . 3_665 no
H3C Li 3.417(5) . . no
H3C Si2 3.408(4) . 3_665 no
H3C C5 3.074(4) . 3_665 no
H3C Li 2.245(5) . 3_665 no
H3C H5B 2.211(5) . 3_665 no
H4B Li 3.135(5) . . no
H4B H7B 2.404(5) . . no
H4B H5C 2.442(4) . 4_555 no
H4C Si2 3.304(4) . . no
H4C H6C 2.385(5) . . no
H4C H7B 2.448(5) . . no
H5A C14 3.009(3) . 2_544 no
H5A C15 2.991(3) . 2_544 no
H5B C14 3.021(4) . 2_544 no
H5B H6A 2.516(5) . 2_554 no
H5B C3 3.079(4) . 3_665 no
H5B H3C 2.211(5) . 3_665 no
H5C C12 2.767(3) . . no
H5C H12 2.245(4) . . no
H5C H7A 2.526(5) . 2_554 no
H5C C4 3.068(4) . 4_454 no
H5C H4B 2.442(4) . 4_454 no
H6A C14 3.035(3) . 1_545 no
H6A H14 2.330(4) . 1_545 no
H6A H5B 2.516(5) . 2_544 no
H6B H12 2.370(4) . . no
H6B C13 3.037(4) . 3_565 no
H6B C14 3.072(4) . 3_565 no
H6B H13 2.530(4) . 3_565 no
H6C Si1 3.391(4) . . no
H6C H2B 2.517(4) . . no
H6C H4C 2.385(5) . . no
H6C H15 2.572(4) . 1_545 no
H7A H5C 2.526(5) . 2_544 no
H7B C4 2.790(4) . . no
H7B H4B 2.404(5) . . no
H7B H4C 2.448(5) . . no
H7B H7B 2.509(4) . 3_655 no
H7B H15 2.580(4) . 3_665 no
H7C H3B 2.485(4) . 3_665 no
H12 Si2 2.797(3) . . no
H12 C5 2.859(3) . . no
H12 C6 2.989(3) . . no
H12 H5C 2.245(4) . . no
H12 H6B 2.370(4) . . no
H12 C13 3.039(3) . 3_565 no
H12 H13 2.507(4) . 3_565 no
H13 C2 2.908(3) . 3_565 no
H13 C12 3.054(3) . 3_565 no
H13 H2B 2.288(4) . 3_565 no
H13 H2C 2.598(4) . 3_565 no
H13 H6B 2.530(4) . 3_565 no
H13 H12 2.507(4) . 3_565 no
H14 C6 2.927(3) . 1_565 no
H14 H6A 2.330(4) . 1_565 no
H15 H6C 2.572(4) . 1_565 no
H15 H2A 2.382(4) . 2_555 no
H15 H7B 2.580(4) . 3_665 no

loop_
_geom_torsion_atom_site_label_1
_geom_torsion_atom_site_label_2
_geom_torsion_atom_site_label_3
_geom_torsion_atom_site_label_4
_geom_torsion
_geom_torsion_site_symmetry_1
_geom_torsion_site_symmetry_2
_geom_torsion_site_symmetry_3
_geom_torsion_site_symmetry_4
_geom_torsion_publ_flag
C2 Si1 C1 Si2 -79.87(13) . . . . no
C3 Si1 C1 Si2 161.40(10) . . . . no
C4 Si1 C1 Si2 42.38(14) . . . . no
C2 Si1 C1 C11 50.69(14) . . . . no
C3 Si1 C1 C11 -68.05(13) . . . . no
C4 Si1 C1 C11 172.93(10) . . . . no
C2 Si1 C1 Li -175.21(16) . . . . no
C3 Si1 C1 Li 66.05(17) . . . . no
C4 Si1 C1 Li -52.97(17) . . . . no
C5 Si2 C1 Si1 165.04(10) . . . . no
C6 Si2 C1 Si1 42.20(15) . . . . no
C7 Si2 C1 Si1 -78.70(13) . . . . no
Li Si2 C1 Si1 -105.49(15) . . . . no
C5 Si2 C1 C11 37.95(14) . . . . no
C6 Si2 C1 C11 -84.89(14) . . . . no
C7 Si2 C1 C11 154.22(10) . . . . no
Li Si2 C1 C11 127.42(15) . . . . no
C5 Si2 C1 Li -89.47(15) . . . . no
C6 Si2 C1 Li 147.69(15) . . . . no
C7 Si2 C1 Li 26.79(15) . . . . no
C6 Si2 Li N 50.3(5) . . . 3_665 no
C7 Si2 Li N -26.0(3) . . . 3_665 no
C5 Si2 Li C1 108.23(13) . . . . no
C6 Si2 Li C1 -75.6(3) . . . . no
C7 Si2 Li C1 -151.99(15) . . . . no
C1 Si2 Li N 126.0(3) . . . 3_665 no
C5 Si2 Li N -125.8(3) . . . 3_665 no
C11 N Li C1 -95.1(4) 3_665 3_665 . . no
C15 N Li C1 85.3(5) 3_665 3_665 . . no
Li N C11 C12 -179.00(15) 3_665 . . . no
Li N C15 C14 -179.57(19) 3_665 . . . no
C11 N Li Si2 -164.3(2) 3_665 3_665 . . no
C11 N C15 C14 -0.03(16) . . . . no
Li N C11 C1 3.25(16) 3_665 . . . no
C15 N C11 C12 1.33(15) . . . . no
C15 N C11 C1 -176.42(10) . . . . no
C15 N Li Si2 16.1(4) 3_665 3_665 . . no
C11 N C15 H15 -179.31(17) . . . . no
Li N C15 H15 1.1(3) 3_665 . . . no
C11 C1 Li Si2 -120.34(14) . . . . no
Si1 C1 Li N 3.1(5) . . . 3_665 no
Si2 C1 Li N -111.6(4) . . . 3_665 no
Li C1 C11 N -46.89(18) . . . . no
Si2 C1 C11 N -153.90(10) . . . . no
Si2 C1 C11 C12 28.51(16) . . . . no
Si1 C1 C11 C12 -101.30(13) . . . . no
Li C1 C11 C12 135.52(16) . . . . no
Si1 C1 Li Si2 114.68(11) . . . . no
C11 C1 Li N 128.1(4) . . . 3_665 no
Si1 C1 C11 N 76.30(12) . . . . no
C1 C11 C12 C13 176.15(11) . . . . no
N C11 C12 C13 -1.43(17) . . . . no
C11 C12 C13 C14 0.23(17) . . . . no
C12 C13 C14 C15 1.04(17) . . . . no
C13 C14 C15 N -1.19(18) . . . . no
